data_4114576
loop_
_publ_author_name
'Mohamed Eddaoudi'
'Jaheon Kim'
'Michael O'Keeffe'
'Omar M. Yaghi'

_publ_contact_author
;
Omar M. Yaghi
Department of Chemistry
University of Michigan
930 N. University Ave.
Ann Arbor, MI 48109-1055, USA
;
_publ_contact_author_email oyaghi@umich.edu
_publ_section_title
;
 Cu2[o-Br-C6H3(CO2)2]2(H2O)2.(DMF)8(H2O)2: A Framework Deliberately
 Designed To Have the NbO Structure Type
;
_journal_name_full 'Journal of the American Chemical Society'
_journal_page_first 376
_journal_page_last 377
_journal_paper_doi 10.1021/ja017154e
_journal_volume 124
_journal_year 2002
_chemical_formula_sum 'C40 H70 Br2 Cu2 N8 O20'
_chemical_formula_weight 1269.94
_chemical_name_systematic
; 
 ? 
;
_space_group_IT_number 229
_symmetry_cell_setting cubic
_symmetry_space_group_name_Hall '-I 4 2 3'
_symmetry_space_group_name_H-M 'I m -3 m'
_atom_sites_solution_hydrogens geom
_atom_sites_solution_primary direct
_atom_sites_solution_secondary difmap
_audit_creation_method SHELXL-97
_cell_angle_alpha 90.00
_cell_angle_beta 90.00
_cell_angle_gamma 90.00
_cell_formula_units_Z 6
_cell_length_a 21.607(3)
_cell_length_b 21.607(3)
_cell_length_c 21.607(3)
_cell_measurement_reflns_used 1244
_cell_measurement_temperature 295(2)
_cell_measurement_theta_max 15.25
_cell_measurement_theta_min 2.31
_cell_volume 10087(2)
_computing_cell_refinement SAINT
_computing_data_collection SMART
_computing_data_reduction SAINT
_computing_structure_refinement 'SHELXL-97 (Sheldrick, 1997)'
_computing_structure_solution 'SHELXS-97 (Sheldrick, 1990)'
_diffrn_ambient_temperature 295(2)
_diffrn_measured_fraction_theta_full 0.999
_diffrn_measured_fraction_theta_max 0.999
_diffrn_measurement_device_type 'SMART CCD'
_diffrn_measurement_method 'omega & phi scan'
_diffrn_radiation_monochromator graphite
_diffrn_radiation_source 'fine-focus sealed tube'
_diffrn_radiation_type MoK\a
_diffrn_radiation_wavelength 0.71073
_diffrn_reflns_av_R_equivalents 0.3281
_diffrn_reflns_av_sigmaI/netI 0.0889
_diffrn_reflns_limit_h_max 24
_diffrn_reflns_limit_h_min -23
_diffrn_reflns_limit_k_max 23
_diffrn_reflns_limit_k_min -24
_diffrn_reflns_limit_l_max 23
_diffrn_reflns_limit_l_min -23
_diffrn_reflns_number 33854
_diffrn_reflns_theta_full 23.29
_diffrn_reflns_theta_max 23.29
_diffrn_reflns_theta_min 1.33
_diffrn_standards_decay_% 0
_exptl_absorpt_coefficient_mu 1.884
_exptl_absorpt_correction_T_max 0.9423
_exptl_absorpt_correction_T_min 0.7140
_exptl_absorpt_correction_type SADABS
_exptl_crystal_colour blue
_exptl_crystal_density_diffrn 1.254
_exptl_crystal_description block
_exptl_crystal_F_000 3924
_exptl_crystal_size_max 0.18
_exptl_crystal_size_mid 0.16
_exptl_crystal_size_min 0.10
_refine_diff_density_max 0.327
_refine_diff_density_min -0.420
_refine_diff_density_rms 0.081
_refine_ls_extinction_method none
_refine_ls_goodness_of_fit_ref 0.950
_refine_ls_hydrogen_treatment mixed
_refine_ls_matrix_type full
_refine_ls_number_parameters 56
_refine_ls_number_reflns 752
_refine_ls_number_restraints 4
_refine_ls_restrained_S_all 0.961
_refine_ls_R_factor_all 0.1693
_refine_ls_R_factor_gt 0.0788
_refine_ls_shift/su_max 1.349
_refine_ls_shift/su_mean 0.115
_refine_ls_structure_factor_coef Fsqd
_refine_ls_weighting_details 'calc w=1/[\s^2^(Fo^2^)+(0.1699P)^2^+0.0000P] where P=(Fo^2^+2Fc^2^)/3'
_refine_ls_weighting_scheme calc
_refine_ls_wR_factor_gt 0.2215
_refine_ls_wR_factor_ref 0.2840
_reflns_number_gt 321
_reflns_number_total 752
_reflns_threshold_expression >2sigma(I)
_cod_data_source_file ja017154e_s2.cif
_cod_data_source_block MOF-101
_cod_original_cell_volume 10088(2)
_cod_original_formula_sum 'C40 H70 N8 O20 Cu2 Br2'
_cod_database_code 4114576

loop_
_symmetry_equiv_pos_as_xyz
'x, y, z'
'-x, -y, z'
'-x, y, -z'
'x, -y, -z'
'z, x, y'
'z, -x, -y'
'-z, -x, y'
'-z, x, -y'
'y, z, x'
'-y, z, -x'
'y, -z, -x'
'-y, -z, x'
'y, x, -z'
'-y, -x, -z'
'y, -x, z'
'-y, x, z'
'x, z, -y'
'-x, z, y'
'-x, -z, -y'
'x, -z, y'
'z, y, -x'
'z, -y, x'
'-z, y, x'
'-z, -y, -x'
'x+1/2, y+1/2, z+1/2'
'-x+1/2, -y+1/2, z+1/2'
'-x+1/2, y+1/2, -z+1/2'
'x+1/2, -y+1/2, -z+1/2'
'z+1/2, x+1/2, y+1/2'
'z+1/2, -x+1/2, -y+1/2'
'-z+1/2, -x+1/2, y+1/2'
'-z+1/2, x+1/2, -y+1/2'
'y+1/2, z+1/2, x+1/2'
'-y+1/2, z+1/2, -x+1/2'
'y+1/2, -z+1/2, -x+1/2'
'-y+1/2, -z+1/2, x+1/2'
'y+1/2, x+1/2, -z+1/2'
'-y+1/2, -x+1/2, -z+1/2'
'y+1/2, -x+1/2, z+1/2'
'-y+1/2, x+1/2, z+1/2'
'x+1/2, z+1/2, -y+1/2'
'-x+1/2, z+1/2, y+1/2'
'-x+1/2, -z+1/2, -y+1/2'
'x+1/2, -z+1/2, y+1/2'
'z+1/2, y+1/2, -x+1/2'
'z+1/2, -y+1/2, x+1/2'
'-z+1/2, y+1/2, x+1/2'
'-z+1/2, -y+1/2, -x+1/2'
'-x, -y, -z'
'x, y, -z'
'x, -y, z'
'-x, y, z'
'-z, -x, -y'
'-z, x, y'
'z, x, -y'
'z, -x, y'
'-y, -z, -x'
'y, -z, x'
'-y, z, x'
'y, z, -x'
'-y, -x, z'
'y, x, z'
'-y, x, -z'
'y, -x, -z'
'-x, -z, y'
'x, -z, -y'
'x, z, y'
'-x, z, -y'
'-z, -y, x'
'-z, y, -x'
'z, -y, -x'
'z, y, x'
'-x+1/2, -y+1/2, -z+1/2'
'x+1/2, y+1/2, -z+1/2'
'x+1/2, -y+1/2, z+1/2'
'-x+1/2, y+1/2, z+1/2'
'-z+1/2, -x+1/2, -y+1/2'
'-z+1/2, x+1/2, y+1/2'
'z+1/2, x+1/2, -y+1/2'
'z+1/2, -x+1/2, y+1/2'
'-y+1/2, -z+1/2, -x+1/2'
'y+1/2, -z+1/2, x+1/2'
'-y+1/2, z+1/2, x+1/2'
'y+1/2, z+1/2, -x+1/2'
'-y+1/2, -x+1/2, z+1/2'
'y+1/2, x+1/2, z+1/2'
'-y+1/2, x+1/2, -z+1/2'
'y+1/2, -x+1/2, -z+1/2'
'-x+1/2, -z+1/2, y+1/2'
'x+1/2, -z+1/2, -y+1/2'
'x+1/2, z+1/2, y+1/2'
'-x+1/2, z+1/2, -y+1/2'
'-z+1/2, -y+1/2, x+1/2'
'-z+1/2, y+1/2, -x+1/2'
'z+1/2, -y+1/2, -x+1/2'
'z+1/2, y+1/2, x+1/2'

loop_
_atom_site_label
_atom_site_type_symbol
_atom_site_fract_x
_atom_site_fract_y
_atom_site_fract_z
_atom_site_U_iso_or_equiv
_atom_site_adp_type
_atom_site_occupancy
_atom_site_symmetry_multiplicity
_atom_site_calc_flag
_atom_site_refinement_flags
Cu Cu 0.0000 0.0000 0.43841(14) 0.0756(14) Uani 1 8 d S
O1 O 0.0899(4) 0.0000 0.4480(4) 0.091(3) Uani 1 2 d S
O2 O 0.0000 0.0000 0.3396(8) 0.137(7) Uani 1 8 d S
C1 C 0.1147(8) 0.0000 0.5000 0.084(6) Uani 1 4 d S
C2 C 0.1844(8) 0.0000 0.5000 0.092(5) Uani 1 4 d S
C3 C 0.2145(14) 0.0000 0.4466(14) 0.127(13) Uani 0.50 2 d SP
C4 C 0.2162(14) 0.0511(14) 0.5000 0.150(18) Uani 0.50 2 d SP
Br Br 0.1770(4) 0.1309(4) 0.5000 0.387(12) Uani 0.25 2 d SP
O3 O 0.0000 0.188(5) 0.274(5) 0.48(6) Uiso 0.25 2 d SP
O4 O 0.051(3) 0.051(3) 0.051(3) 0.28(7) Uiso 0.25 6 d SP
O1S O 0.0331(18) 0.0331(18) 0.235(4) 0.37(3) Uiso 0.25 2 d SPD
N1S N 0.111(4) 0.111(4) 0.292(5) 0.37(3) Uiso 0.25 2 d SPD
C1S C 0.073(2) 0.073(2) 0.248(6) 0.37(3) Uiso 0.25 2 d SPD
C2S C 0.105(3) 0.170(3) 0.326(5) 0.37(3) Uiso 0.25 1 d PD

loop_
_atom_site_aniso_label
_atom_site_aniso_U_11
_atom_site_aniso_U_22
_atom_site_aniso_U_33
_atom_site_aniso_U_23
_atom_site_aniso_U_13
_atom_site_aniso_U_12
Cu 0.0601(15) 0.0601(15) 0.106(3) 0.000 0.000 0.000
O1 0.063(6) 0.098(6) 0.113(8) 0.000 0.003(5) 0.000
O2 0.152(11) 0.152(11) 0.107(15) 0.000 0.000 0.000
C1 0.053(14) 0.061(11) 0.14(2) 0.000 0.000 0.000
C2 0.066(14) 0.089(17) 0.12(2) 0.000 0.000 0.000
C3 0.07(2) 0.22(5) 0.10(3) 0.000 0.012(18) 0.000
C4 0.07(2) 0.09(3) 0.30(7) 0.000 0.000 0.005(19)
Br 0.079(5) 0.101(6) 0.98(4) 0.000 0.000 0.000(4)

loop_
_atom_type_symbol
_atom_type_description
_atom_type_scat_dispersion_real
_atom_type_scat_dispersion_imag
_atom_type_scat_source
C C 0.0033 0.0016 'International Tables Vol C Tables 4.2.6.8 and 6.1.1.4'
H H 0.0000 0.0000 'International Tables Vol C Tables 4.2.6.8 and 6.1.1.4'
N N 0.0061 0.0033 'International Tables Vol C Tables 4.2.6.8 and 6.1.1.4'
O O 0.0106 0.0060 'International Tables Vol C Tables 4.2.6.8 and 6.1.1.4'
Cu Cu 0.3201 1.2651 'International Tables Vol C Tables 4.2.6.8 and 6.1.1.4'
Br Br -0.2901 2.4595 'International Tables Vol C Tables 4.2.6.8 and 6.1.1.4'

loop_
_geom_angle_atom_site_label_1
_geom_angle_atom_site_label_2
_geom_angle_atom_site_label_3
_geom_angle
_geom_angle_site_symmetry_1
_geom_angle_site_symmetry_3
O1 Cu O1 167.9(5) 62 61
O1 Cu O1 89.36(5) 62 2
O1 Cu O1 89.36(6) 61 2
O1 Cu O1 89.36(6) 62 .
O1 Cu O1 89.36(5) 61 .
O1 Cu O1 167.9(5) 2 .
O1 Cu O2 96.1(3) 62 .
O1 Cu O2 96.1(3) 61 .
O1 Cu O2 96.1(3) 2 .
O1 Cu O2 96.1(3) . .
O1 Cu Cu 83.9(3) 62 49_556
O1 Cu Cu 83.9(3) 61 49_556
O1 Cu Cu 83.9(3) 2 49_556
O1 Cu Cu 83.9(3) . 49_556
O2 Cu Cu 180.000(1) . 49_556
C1 O1 Cu 121.6(10) . .
O1 C1 O1 129.0(18) . 50_556
O1 C1 C2 115.5(9) . .
O1 C1 C2 115.5(9) 50_556 .
C4 C2 C4 116(3) 51 .
C4 C2 C3 75.0(10) 51 50_556
C4 C2 C3 75.0(10) . 50_556
C4 C2 C3 75.0(10) 51 .
C4 C2 C3 75.0(10) . .
C3 C2 C3 121(3) 50_556 .
C4 C2 C1 121.9(15) 51 .
C4 C2 C1 121.9(15) . .
C3 C2 C1 119.4(15) 50_556 .
C3 C2 C1 119.4(15) . .
C2 C3 C4 118(3) . 43
C2 C3 C4 51.8(17) . 51
C4 C3 C4 87(2) 43 51
C2 C3 C4 51.8(17) . .
C4 C3 C4 87(2) 43 .
C4 C3 C4 87(3) 51 .
C2 C4 C3 124(3) . 89
C2 C4 C3 53.2(16) . 50_556
C3 C4 C3 93(2) 89 50_556
C2 C4 C3 53.2(16) . .
C3 C4 C3 93(2) 89 .
C3 C4 C3 92(3) 50_556 .
C2 C4 Br 122(2) . .
C3 C4 Br 114(3) 89 .
C3 C4 Br 127.6(15) 50_556 .
C3 C4 Br 127.6(15) . .
Br Br C4 161.2(10) 13_556 .
C1S O1S O1S 133.5(19) . 52
C1S O1S O1S 133.6(19) . 51
O1S O1S O1S 89.997(3) 52 51
C1S N1S C2S 137.8(18) . .
C1S N1S C2S 136.7(17) . 62
C2S N1S C2S 85(3) . 62
O1S C1S N1S 154(10) . .
N1S C2S C2S 47.7(17) . 62

loop_
_geom_bond_atom_site_label_1
_geom_bond_atom_site_label_2
_geom_bond_distance
_geom_bond_site_symmetry_2
Cu O1 1.954(8) 62
Cu O1 1.954(8) 61
Cu O1 1.954(8) 2
Cu O1 1.954(8) .
Cu O2 2.135(18) .
Cu Cu 2.662(6) 49_556
O1 C1 1.245(9) .
C1 O1 1.245(9) 50_556
C1 C2 1.51(2) .
C2 C4 1.30(3) 51
C2 C4 1.30(3) .
C2 C3 1.32(3) 50_556
C2 C3 1.32(3) .
C3 C4 1.50(3) 43
C3 C4 1.60(2) 51
C3 C4 1.60(2) .
C4 C3 1.50(3) 89
C4 C3 1.60(2) 50_556
C4 Br 1.92(3) .
Br Br 1.410(17) 13_556
O1S C1S 1.262(11) .
O1S O1S 1.43(8) 52
O1S O1S 1.45(8) 51
N1S C1S 1.486(11) .
N1S C2S 1.466(11) .
N1S C2S 1.483(11) 62
C2S C2S 2.00(7) 62
